data_2233678
loop_
_publ_author_name
'Alanazi, Amer M.'
'Lahsasni, Siham'
'El-Emam, Ali A.'
'Ng, Seik Weng'

_publ_section_title
;
 <i>N</i>'-[(1<i>E</i>)-(4-Fluorophenyl)methylidene]thiophene-2-carbohydrazide
;
_journal_coeditor_code XU5417
_journal_issue 2
_journal_name_full 'Acta Crystallographica Section E'
_journal_page_first o314
_journal_paper_doi 10.1107/S1600536811056121
_journal_volume 68
_journal_year 2012
_chemical_formula_iupac 'C12 H9 F N2 O S'
_chemical_formula_moiety 'C12 H9 F N2 O S'
_chemical_formula_sum 'C12 H9 F N2 O S'
_chemical_formula_weight 248.27
_chemical_name_systematic
;
<i>N</i>'-[(1<i>E</i>)-(4-Fluorophenyl)methylidene]thiophene-2-carbohydrazide
;
_space_group_IT_number 14
_symmetry_cell_setting monoclinic
_symmetry_space_group_name_Hall '-P 2ybc'
_symmetry_space_group_name_H-M 'P 1 21/c 1'
_atom_sites_solution_hydrogens geom
_atom_sites_solution_primary direct
_atom_sites_solution_secondary difmap
_audit_creation_method SHELXL-97
_cell_angle_alpha 90.00
_cell_angle_beta 104.166(9)
_cell_angle_gamma 90.00
_cell_formula_units_Z 4
_cell_length_a 13.3076(11)
_cell_length_b 5.6015(4)
_cell_length_c 15.3062(12)
_cell_measurement_reflns_used 1715
_cell_measurement_temperature 100(2)
_cell_measurement_theta_max 27.5014
_cell_measurement_theta_min 2.7394
_cell_volume 1106.27(16)
_computing_cell_refinement 'CrysAlis PRO (Agilent, 2010)'
_computing_data_collection 'CrysAlis PRO (Agilent, 2010)'
_computing_data_reduction 'CrysAlis PRO (Agilent, 2010)'
_computing_molecular_graphics 'X-SEED (Barbour, 2001)'
_computing_publication_material 'publCIF (Westrip, 2010)'
_computing_structure_refinement 'SHELXL97 (Sheldrick, 2008)'
_computing_structure_solution 'SHELXS97 (Sheldrick, 2008)'
_diffrn_ambient_temperature 100(2)
_diffrn_detector_area_resol_mean 10.4041
_diffrn_measured_fraction_theta_full 0.989
_diffrn_measured_fraction_theta_max 0.989
_diffrn_measurement_device_type 'Agilent SuperNova Dual diffractometer with an Atlas detector'
_diffrn_measurement_method '\w scan'
_diffrn_radiation_monochromator Mirror
_diffrn_radiation_source 'SuperNova (Mo) X-ray Source'
_diffrn_radiation_type MoK\a
_diffrn_radiation_wavelength 0.71073
_diffrn_reflns_av_R_equivalents 0.0369
_diffrn_reflns_av_sigmaI/netI 0.0595
_diffrn_reflns_limit_h_max 17
_diffrn_reflns_limit_h_min -13
_diffrn_reflns_limit_k_max 4
_diffrn_reflns_limit_k_min -7
_diffrn_reflns_limit_l_max 11
_diffrn_reflns_limit_l_min -19
_diffrn_reflns_number 4609
_diffrn_reflns_theta_full 27.56
_diffrn_reflns_theta_max 27.56
_diffrn_reflns_theta_min 2.74
_diffrn_standards_decay_% 0
_diffrn_standards_interval_count 0
_diffrn_standards_interval_time 0
_diffrn_standards_number 0
_exptl_absorpt_coefficient_mu 0.289
_exptl_absorpt_correction_T_max 0.9857
_exptl_absorpt_correction_T_min 0.9057
_exptl_absorpt_correction_type multi-scan
_exptl_absorpt_process_details '(CrysAlis PRO; Agilent, 2010)'
_exptl_crystal_colour colorless
_exptl_crystal_density_diffrn 1.491
_exptl_crystal_density_method 'not measured'
_exptl_crystal_description prism
_exptl_crystal_F_000 512
_exptl_crystal_size_max 0.35
_exptl_crystal_size_mid 0.15
_exptl_crystal_size_min 0.05
_refine_diff_density_max 0.304
_refine_diff_density_min -0.283
_refine_ls_extinction_method none
_refine_ls_goodness_of_fit_ref 1.061
_refine_ls_hydrogen_treatment mixed
_refine_ls_matrix_type full
_refine_ls_number_parameters 171
_refine_ls_number_reflns 2532
_refine_ls_number_restraints 5
_refine_ls_restrained_S_all 1.060
_refine_ls_R_factor_all 0.0661
_refine_ls_R_factor_gt 0.0429
_refine_ls_shift/su_max 0.001
_refine_ls_shift/su_mean 0.001
_refine_ls_structure_factor_coef Fsqd
_refine_ls_weighting_details 'calc w=1/[\s^2^(Fo^2^)+(0.0425P)^2^+0.1130P] where P=(Fo^2^+2Fc^2^)/3'
_refine_ls_weighting_scheme calc
_refine_ls_wR_factor_gt 0.0917
_refine_ls_wR_factor_ref 0.1075
_reflns_number_gt 1917
_reflns_number_total 2532
_reflns_threshold_expression I>2\s(I)
_cod_data_source_file xu5417.cif
_cod_data_source_block I
_cod_original_cell_volume 1106.27(15)
_cod_original_sg_symbol_H-M 'P 21/c'
_cod_database_code 2233678
_cod_database_fobs_code 2233678

loop_
_symmetry_equiv_pos_as_xyz
'x, y, z'
'-x, y+1/2, -z+1/2'
'-x, -y, -z'
'x, -y-1/2, z-1/2'

loop_
_atom_site_type_symbol
_atom_site_label
_atom_site_fract_x
_atom_site_fract_y
_atom_site_fract_z
_atom_site_U_iso_or_equiv
_atom_site_adp_type
_atom_site_calc_flag
_atom_site_refinement_flags
_atom_site_occupancy
_atom_site_symmetry_multiplicity
_atom_site_disorder_assembly
_atom_site_disorder_group
S S1 0.72252(5) 0.67192(12) 0.49050(4) 0.01785(19) Uani d PD 0.8708(16) 1 A 1
S S1' 0.5631(6) 0.5848(19) 0.3160(5) 0.0218(7) Uani d PD 0.1292(16) 1 A 2
F F1 1.06801(9) 0.4889(2) 0.93514(8) 0.0291(3) Uani d . 1 1 . .
O O1 0.49118(10) 0.2092(2) 0.40405(9) 0.0203(3) Uani d . 1 1 . .
N N1 0.60280(12) 0.2114(3) 0.54014(11) 0.0181(4) Uani d . 1 1 . .
N N2 0.68783(12) 0.3050(3) 0.59944(11) 0.0164(4) Uani d . 1 1 . .
C C1 0.7215(3) 0.8617(10) 0.4025(4) 0.0181(7) Uani d PD 0.8708(16) 1 A 1
H H1A 0.7675 0.9928 0.4055 0.022 Uiso calc PR 0.8708(16) 1 A 1
C C2 0.6467(8) 0.8018(16) 0.3276(5) 0.0203(9) Uani d PD 0.8708(16) 1 A 1
H H2 0.6347 0.8863 0.2722 0.024 Uiso calc PR 0.8708(16) 1 A 1
C C3 0.5900(3) 0.6034(9) 0.3415(3) 0.0218(7) Uani d PD 0.8708(16) 1 A 1
H H3 0.5354 0.5381 0.2958 0.026 Uiso calc PR 0.8708(16) 1 A 1
C C1' 0.642(6) 0.827(12) 0.318(4) 0.0203(9) Uani d PD 0.13 1 A 2
H H1' 0.6442 0.9298 0.2691 0.024 Uiso calc PR 0.1292(16) 1 A 2
C C2' 0.702(3) 0.842(8) 0.404(3) 0.0181(7) Uani d PD 0.13 1 A 2
H H2' 0.7500 0.9690 0.4205 0.022 Uiso calc PR 0.1292(16) 1 A 2
C C3' 0.6923(14) 0.671(3) 0.4673(13) 0.01785(19) Uani d PD 0.13 1 A 2
H H3' 0.7302 0.6679 0.5286 0.021 Uiso calc PR 0.1292(16) 1 A 2
C C4 0.61940(14) 0.5099(3) 0.42645(12) 0.0166(4) Uani d D 1 1 . .
C C5 0.56736(14) 0.3024(3) 0.45575(13) 0.0165(4) Uani d . 1 1 A .
C C6 0.71912(15) 0.1929(3) 0.67428(13) 0.0169(4) Uani d . 1 1 . .
H H6 0.6836 0.0534 0.6854 0.020 Uiso calc R 1 1 . .
C C7 0.80912(14) 0.2777(3) 0.74281(12) 0.0162(4) Uani d . 1 1 . .
C C8 0.84780(15) 0.1384(3) 0.81905(13) 0.0188(4) Uani d . 1 1 . .
H H8 0.8139 -0.0068 0.8264 0.023 Uiso calc R 1 1 . .
C C9 0.93487(16) 0.2074(3) 0.88442(13) 0.0227(5) Uani d . 1 1 . .
H H9 0.9613 0.1112 0.9360 0.027 Uiso calc R 1 1 . .
C C10 0.98170(15) 0.4193(4) 0.87216(13) 0.0199(4) Uani d . 1 1 . .
C C11 0.94486(15) 0.5653(3) 0.79870(13) 0.0181(4) Uani d . 1 1 . .
H H11 0.9783 0.7121 0.7926 0.022 Uiso calc R 1 1 . .
C C12 0.85802(14) 0.4930(3) 0.73393(12) 0.0166(4) Uani d . 1 1 . .
H H12 0.8316 0.5913 0.6829 0.020 Uiso calc R 1 1 . .
H H1 0.5728(17) 0.078(4) 0.5544(15) 0.035(7) Uiso d . 1 1 . .

loop_
_atom_site_aniso_label
_atom_site_aniso_U_11
_atom_site_aniso_U_22
_atom_site_aniso_U_33
_atom_site_aniso_U_12
_atom_site_aniso_U_13
_atom_site_aniso_U_23
S1 0.0196(4) 0.0175(3) 0.0169(4) -0.0051(3) 0.0053(2) -0.0012(2)
S1' 0.010(2) 0.0290(13) 0.025(2) -0.0022(16) 0.0011(14) 0.0011(18)
F1 0.0230(6) 0.0378(7) 0.0222(7) -0.0021(6) -0.0027(5) -0.0023(6)
O1 0.0173(7) 0.0236(7) 0.0197(7) -0.0040(6) 0.0037(6) -0.0009(6)
N1 0.0172(8) 0.0194(9) 0.0174(9) -0.0056(7) 0.0035(7) -0.0015(7)
N2 0.0146(8) 0.0165(8) 0.0185(9) -0.0005(7) 0.0048(7) -0.0025(6)
C1 0.015(2) 0.0156(15) 0.0255(11) -0.0038(15) 0.0096(15) 0.0012(9)
C2 0.0175(15) 0.022(3) 0.023(2) 0.004(2) 0.0069(15) 0.0076(13)
C3 0.010(2) 0.0290(13) 0.025(2) -0.0022(16) 0.0011(14) 0.0011(18)
C1' 0.0175(15) 0.022(3) 0.023(2) 0.004(2) 0.0069(15) 0.0076(13)
C2' 0.015(2) 0.0156(15) 0.0255(11) -0.0038(15) 0.0096(15) 0.0012(9)
C3' 0.0196(4) 0.0175(3) 0.0169(4) -0.0051(3) 0.0053(2) -0.0012(2)
C4 0.0148(9) 0.0168(9) 0.0192(10) 0.0011(8) 0.0058(8) -0.0020(8)
C5 0.0151(9) 0.0186(10) 0.0169(10) 0.0012(8) 0.0062(8) -0.0030(8)
C6 0.0176(10) 0.0153(9) 0.0195(10) -0.0010(8) 0.0077(8) 0.0006(8)
C7 0.0181(10) 0.0168(9) 0.0159(9) 0.0017(8) 0.0084(8) -0.0005(7)
C8 0.0225(10) 0.0151(9) 0.0204(10) -0.0016(8) 0.0082(9) 0.0013(8)
C9 0.0280(11) 0.0218(10) 0.0174(10) 0.0058(9) 0.0036(9) 0.0040(8)
C10 0.0161(9) 0.0268(11) 0.0162(10) 0.0004(9) 0.0030(8) -0.0043(8)
C11 0.0200(10) 0.0166(10) 0.0195(10) -0.0013(8) 0.0083(9) -0.0014(8)
C12 0.0177(10) 0.0177(9) 0.0151(9) 0.0034(8) 0.0055(8) 0.0013(8)

loop_
_atom_type_symbol
_atom_type_description
_atom_type_scat_dispersion_real
_atom_type_scat_dispersion_imag
_atom_type_scat_source
C C 0.0033 0.0016 'International Tables Vol C Tables 4.2.6.8 and 6.1.1.4'
H H 0.0000 0.0000 'International Tables Vol C Tables 4.2.6.8 and 6.1.1.4'
N N 0.0061 0.0033 'International Tables Vol C Tables 4.2.6.8 and 6.1.1.4'
O O 0.0106 0.0060 'International Tables Vol C Tables 4.2.6.8 and 6.1.1.4'
F F 0.0171 0.0103 'International Tables Vol C Tables 4.2.6.8 and 6.1.1.4'
S S 0.1246 0.1234 'International Tables Vol C Tables 4.2.6.8 and 6.1.1.4'

loop_
_geom_angle_atom_site_label_1
_geom_angle_atom_site_label_2
_geom_angle_atom_site_label_3
_geom_angle
C1 S1 C4 91.55(18)
C1' S1' C4 93.3(15)
C5 N1 N2 121.58(17)
C5 N1 H1 118.1(14)
N2 N1 H1 120.0(14)
C6 N2 N1 116.04(16)
C2 C1 S1 111.8(3)
C2 C1 H1A 124.1
S1 C1 H1A 124.1
C1 C2 C3 112.4(4)
C1 C2 H2 123.8
C3 C2 H2 123.8
C4 C3 C2 114.3(3)
C4 C3 H3 122.8
C2 C3 H3 122.8
C2' C1' S1' 106(3)
C2' C1' H1' 127.0
S1' C1' H1' 127.0
C1' C2' C3' 120(4)
C1' C2' H2' 120.0
C3' C2' H2' 120.0
C4 C3' C2' 108(2)
C4 C3' H3' 125.9
C2' C3' H3' 125.9
C3' C4 C5 135.8(9)
C3 C4 C5 122.9(2)
C3' C4 S1' 112.3(9)
C5 C4 S1' 111.4(3)
C3 C4 S1 109.9(2)
C5 C4 S1 127.20(14)
O1 C5 N1 119.21(18)
O1 C5 C4 120.57(17)
N1 C5 C4 120.22(17)
N2 C6 C7 120.68(17)
N2 C6 H6 119.7
C7 C6 H6 119.7
C12 C7 C8 118.76(18)
C12 C7 C6 122.06(17)
C8 C7 C6 119.18(17)
C9 C8 C7 121.31(18)
C9 C8 H8 119.3
C7 C8 H8 119.3
C10 C9 C8 117.96(18)
C10 C9 H9 121.0
C8 C9 H9 121.0
F1 C10 C9 118.83(17)
F1 C10 C11 118.46(17)
C9 C10 C11 122.72(18)
C10 C11 C12 118.51(18)
C10 C11 H11 120.7
C12 C11 H11 120.7
C11 C12 C7 120.73(17)
C11 C12 H12 119.6
C7 C12 H12 119.6

loop_
_geom_bond_atom_site_label_1
_geom_bond_atom_site_label_2
_geom_bond_distance
S1 C1 1.714(4)
S1 C4 1.7346(19)
S1' C1' 1.713(11)
S1' C4 1.725(6)
F1 C10 1.363(2)
O1 C5 1.238(2)
N1 C5 1.361(2)
N1 N2 1.370(2)
N1 H1 0.90(2)
N2 C6 1.283(2)
C1 C2 1.363(3)
C1 H1A 0.9500
C2 C3 1.388(5)
C2 H2 0.9500
C3 C4 1.367(4)
C3 H3 0.9500
C1' C2' 1.362(10)
C1' H1' 0.9500
C2' C3' 1.389(11)
C2' H2' 0.9500
C3' C4 1.361(10)
C3' H3' 0.9500
C4 C5 1.478(3)
C6 C7 1.465(3)
C6 H6 0.9500
C7 C12 1.392(3)
C7 C8 1.394(3)
C8 C9 1.388(3)
C8 H8 0.9500
C9 C10 1.374(3)
C9 H9 0.9500
C10 C11 1.380(3)
C11 C12 1.386(3)
C11 H11 0.9500
C12 H12 0.9500

loop_
_geom_hbond_atom_site_label_D
_geom_hbond_atom_site_label_H
_geom_hbond_atom_site_label_A
_geom_hbond_site_symmetry_A
_geom_hbond_distance_DH
_geom_hbond_distance_HA
_geom_hbond_distance_DA
_geom_hbond_angle_DHA
N1 H1 O1 3_656 0.90(2) 1.99(3) 2.893(2) 176(2)

loop_
_geom_torsion_atom_site_label_1
_geom_torsion_atom_site_label_2
_geom_torsion_atom_site_label_3
_geom_torsion_atom_site_label_4
_geom_torsion
C5 N1 N2 C6 -174.53(16)
C4 S1 C1 C2 -0.7(8)
S1 C1 C2 C3 0.2(13)
C1 C2 C3 C4 0.5(13)
C4 S1' C1' C2' -3(7)
S1' C1' C2' C3' 2(9)
C1' C2' C3' C4 0(7)
C2' C3' C4 C3 -1(3)
C2' C3' C4 C5 -174(2)
C2' C3' C4 S1' -3(3)
C2' C3' C4 S1 149(7)
C2 C3 C4 C3' 4.5(13)
C2 C3 C4 C5 178.5(7)
C2 C3 C4 S1' 176(3)
C2 C3 C4 S1 -1.0(8)
C1' S1' C4 C3' 4(4)
C1' S1' C4 C3 -5(5)
C1' S1' C4 C5 177(4)
C1' S1' C4 S1 -2(4)
C1 S1 C4 C3' -30(5)
C1 S1 C4 C3 1.0(3)
C1 S1 C4 C5 -178.5(3)
C1 S1 C4 S1' 0.3(5)
N2 N1 C5 O1 178.84(15)
N2 N1 C5 C4 -1.2(3)
C3' C4 C5 O1 168.9(14)
C3 C4 C5 O1 -2.7(4)
S1' C4 C5 O1 -2.1(4)
S1 C4 C5 O1 176.76(14)
C3' C4 C5 N1 -11.1(14)
C3 C4 C5 N1 177.3(3)
S1' C4 C5 N1 177.9(4)
S1 C4 C5 N1 -3.2(3)
N1 N2 C6 C7 -179.76(15)
N2 C6 C7 C12 6.3(3)
N2 C6 C7 C8 -173.20(17)
C12 C7 C8 C9 -1.6(3)
C6 C7 C8 C9 177.91(17)
C7 C8 C9 C10 0.5(3)
C8 C9 C10 F1 -179.27(16)
C8 C9 C10 C11 0.9(3)
F1 C10 C11 C12 179.03(15)
C9 C10 C11 C12 -1.1(3)
C10 C11 C12 C7 0.0(3)
C8 C7 C12 C11 1.3(3)
C6 C7 C12 C11 -178.15(17)
